data_7201000
loop_
_publ_author_name
'Chi, Chih-Chin'
'Chiang, Chih-Long'
'Liu, Shun-Wei'
'Yueh, Han'
'Chen, Chin-Ti'
'Chen, Chao-Tsen'

_publ_section_title
;
 Achieving high-efficiency non-doped blue organic light-emitting
 diodes: charge-balance control of bipolar blue fluorescent materials
 with reduced hole-mobility
;
_journal_issue 31
_journal_name_full 'Journal of Materials Chemistry'
_journal_page_first 5561
_journal_paper_doi 10.1039/b902910a
_journal_volume 19
_journal_year 2009
_chemical_formula_moiety 'C50 H35 Cl2 N3'
_chemical_formula_sum 'C50 H35 Cl2 N3'
_chemical_formula_weight 748.71
_chemical_name_systematic
;
?
;
_space_group_IT_number 14
_symmetry_cell_setting monoclinic
_symmetry_space_group_name_Hall '-P 2ybc'
_symmetry_space_group_name_H-M 'P 1 21/c 1'
_atom_sites_solution_hydrogens geom
_atom_sites_solution_primary direct
_atom_sites_solution_secondary difmap
_audit_creation_method SHELXL-97
_cell_angle_alpha 90.00
_cell_angle_beta 100.493(2)
_cell_angle_gamma 90.00
_cell_formula_units_Z 4
_cell_length_a 12.5133(3)
_cell_length_b 34.5307(8)
_cell_length_c 8.9169(2)
_cell_measurement_reflns_used 3528
_cell_measurement_temperature 150.0(1)
_cell_measurement_theta_max 21.57
_cell_measurement_theta_min 2.36
_cell_volume 3788.50(15)
_computing_cell_refinement 'Bruker SMART'
_computing_data_collection 'Bruker SMART'
_computing_data_reduction 'Bruker SAINT'
_computing_molecular_graphics 'Ortep-3 for Windows (Farrugia, 1997)'
_computing_publication_material 'WinGX publication routines (Farrugia, 1999)'
_computing_structure_refinement 'SHELXL-97 (Sheldrick, 1997)'
_computing_structure_solution 'SHELXS-97 (Sheldrick, 1997)'
_diffrn_ambient_temperature 150.0(1)
_diffrn_measured_fraction_theta_full 0.999
_diffrn_measured_fraction_theta_max 0.999
_diffrn_measurement_device_type 'CCD area detector'
_diffrn_measurement_method 'phi and omega scans'
_diffrn_radiation_monochromator graphite
_diffrn_radiation_source 'fine-focus sealed tube'
_diffrn_radiation_type MoK\a
_diffrn_radiation_wavelength 0.71073
_diffrn_reflns_av_R_equivalents 0.0521
_diffrn_reflns_av_sigmaI/netI 0.1049
_diffrn_reflns_limit_h_max 14
_diffrn_reflns_limit_h_min -14
_diffrn_reflns_limit_k_max 41
_diffrn_reflns_limit_k_min -40
_diffrn_reflns_limit_l_max 10
_diffrn_reflns_limit_l_min -10
_diffrn_reflns_number 27836
_diffrn_reflns_theta_full 25.02
_diffrn_reflns_theta_max 25.02
_diffrn_reflns_theta_min 1.18
_exptl_absorpt_coefficient_mu 0.212
_exptl_absorpt_correction_T_max 0.9967
_exptl_absorpt_correction_T_min 0.967
_exptl_absorpt_correction_type empirical
_exptl_crystal_colour green
_exptl_crystal_density_diffrn 1.313
_exptl_crystal_density_meas 0
_exptl_crystal_density_method 'not measured'
_exptl_crystal_description prism
_exptl_crystal_F_000 1560
_exptl_crystal_size_max 0.3
_exptl_crystal_size_mid 0.24
_exptl_crystal_size_min 0.2
_refine_diff_density_max 0.504
_refine_diff_density_min -0.596
_refine_diff_density_rms 0.043
_refine_ls_extinction_coef 0.00157(19)
_refine_ls_extinction_expression Fc^*^=kFc[1+0.001xFc^2^\l^3^/sin(2\q)]^-1/4^
_refine_ls_extinction_method SHELXL
_refine_ls_goodness_of_fit_ref 0.776
_refine_ls_hydrogen_treatment mixed
_refine_ls_matrix_type full
_refine_ls_number_parameters 497
_refine_ls_number_reflns 6695
_refine_ls_number_restraints 0
_refine_ls_restrained_S_all 0.776
_refine_ls_R_factor_all 0.0782
_refine_ls_R_factor_gt 0.0392
_refine_ls_shift/su_max 0.001
_refine_ls_shift/su_mean 0.000
_refine_ls_structure_factor_coef Fsqd
_refine_ls_weighting_details 'calc w=1/[\s^2^(Fo^2^)+(0.0382P)^2^+0.0000P] where P=(Fo^2^+2Fc^2^)/3'
_refine_ls_weighting_scheme calc
_refine_ls_wR_factor_gt 0.0801
_refine_ls_wR_factor_ref 0.0851
_reflns_number_gt 3432
_reflns_number_total 6695
_reflns_threshold_expression >2sigma(I)
_cod_data_source_file b902910a.txt
_cod_data_source_block i7740
_cod_depositor_comments
;
The following automatic conversions were performed:
'_symmetry_cell_setting' value 'Monoclinic' changed to 'monoclinic'
according to '/home/saulius/struct/CIF-dictionaries/cif_core.dic'
dictionary named 'cif_core.dic' version 2.4.1 from 2010-06-29.

Automatic conversion script
Id: cif_fix_enum 1527 2010-12-29 10:47:43Z saulius 
;
_cod_original_sg_symbol_H-M P2(1)/c
_cod_database_code 7201000

loop_
_symmetry_equiv_pos_as_xyz
'x, y, z'
'-x, y+1/2, -z+1/2'
'-x, -y, -z'
'x, -y-1/2, z-1/2'

loop_
_atom_site_label
_atom_site_type_symbol
_atom_site_fract_x
_atom_site_fract_y
_atom_site_fract_z
_atom_site_U_iso_or_equiv
_atom_site_adp_type
_atom_site_occupancy
_atom_site_symmetry_multiplicity
_atom_site_calc_flag
_atom_site_refinement_flags
_atom_site_disorder_assembly
_atom_site_disorder_group
Cl1 Cl 0.92595(6) 0.20841(2) 0.92686(8) 0.0672(2) Uani 1 1 d . . .
Cl2 Cl 0.93365(7) 0.17971(3) 1.23360(10) 0.0891(3) Uani 1 1 d . . .
N1 N 2.14459(13) 0.11565(5) 1.7514(2) 0.0275(5) Uani 1 1 d . . .
N25 N 1.65778(14) 0.14888(6) 2.0068(2) 0.0337(5) Uani 1 1 d . . .
N31 N 1.64168(15) 0.20827(6) 1.7483(2) 0.0372(5) Uani 1 1 d . . .
C1 C 1.73542(16) 0.11172(6) 1.6527(2) 0.0188(5) Uani 1 1 d . . .
C2 C 1.85013(16) 0.09924(6) 1.6387(2) 0.0198(5) Uani 1 1 d . . .
C3 C 1.94733(16) 0.11459(6) 1.7114(2) 0.0226(5) Uani 1 1 d . . .
H3 H 1.9484 0.1352 1.7787 0.027 Uiso 1 1 calc R . .
C4 C 2.04410(16) 0.09880(6) 1.6828(2) 0.0232(5) Uani 1 1 d . . .
C5 C 2.04121(18) 0.06770(6) 1.5839(2) 0.0272(6) Uani 1 1 d . . .
H5 H 2.1060 0.0575 1.5640 0.033 Uiso 1 1 calc R . .
C6 C 1.94368(17) 0.05159(6) 1.5145(2) 0.0263(5) Uani 1 1 d . . .
H6 H 1.9427 0.0304 1.4500 0.032 Uiso 1 1 calc R . .
C7 C 1.84724(16) 0.06740(6) 1.5419(2) 0.0199(5) Uani 1 1 d . . .
C8 C 1.66696(16) 0.08329(6) 1.5435(2) 0.0182(5) Uani 1 1 d . . .
C9 C 1.55554(16) 0.08164(6) 1.5026(2) 0.0215(5) Uani 1 1 d . . .
H9 H 1.5122 0.0998 1.5402 0.026 Uiso 1 1 calc R . .
C10 C 1.50818(16) 0.05226(6) 1.4036(2) 0.0209(5) Uani 1 1 d . . .
C11 C 1.57639(17) 0.02482(6) 1.3558(2) 0.0236(5) Uani 1 1 d . . .
H11 H 1.5453 0.0042 1.2962 0.028 Uiso 1 1 calc R . .
C12 C 1.68798(17) 0.02692(6) 1.3932(2) 0.0229(5) Uani 1 1 d . . .
H12 H 1.7315 0.0085 1.3573 0.027 Uiso 1 1 calc R . .
C13 C 1.73391(16) 0.05709(6) 1.4856(2) 0.0192(5) Uani 1 1 d . . .
C14 C 1.39096(16) 0.04819(6) 1.3488(2) 0.0246(5) Uani 1 1 d . . .
H14 H 1.3663 0.0228 1.3341 0.030 Uiso 1 1 calc R . .
C15 C 1.31378(17) 0.07553(6) 1.3166(2) 0.0224(5) Uani 1 1 d . . .
C20 C 0.8721(2) 0.21198(7) 1.0945(3) 0.0506(7) Uani 1 1 d . . .
H20A H 0.8821 0.2382 1.1337 0.061 Uiso 1 1 calc R . .
H20B H 0.7947 0.2068 1.0712 0.061 Uiso 1 1 calc R . .
C21 C 1.71511(15) 0.10810(6) 1.8154(2) 0.0197(5) Uani 1 1 d . . .
C22 C 1.72830(16) 0.07679(6) 1.9114(2) 0.0264(6) Uani 1 1 d . . .
H22 H 1.7518 0.0531 1.8803 0.032 Uiso 1 1 calc R . .
C23 C 1.70549(17) 0.08172(7) 2.0558(3) 0.0334(6) Uani 1 1 d . . .
H23 H 1.7130 0.0612 2.1245 0.040 Uiso 1 1 calc R . .
C24 C 1.67146(18) 0.11736(8) 2.0965(3) 0.0370(6) Uani 1 1 d . . .
H24 H 1.6566 0.1199 2.1945 0.044 Uiso 1 1 calc R . .
C26 C 1.67989(16) 0.14305(6) 1.8668(2) 0.0243(5) Uani 1 1 d . . .
C27 C 1.70860(16) 0.15402(6) 1.6205(2) 0.0223(5) Uani 1 1 d . . .
C28 C 1.71368(18) 0.17575(7) 1.4938(3) 0.0330(6) Uani 1 1 d . . .
H28 H 1.7381 0.1653 1.4101 0.040 Uiso 1 1 calc R . .
C29 C 1.68087(19) 0.21395(7) 1.4956(3) 0.0412(7) Uani 1 1 d . . .
H29 H 1.6829 0.2298 1.4119 0.049 Uiso 1 1 calc R . .
C30 C 1.64518(19) 0.22847(7) 1.6215(3) 0.0432(7) Uani 1 1 d . . .
H30 H 1.6219 0.2541 1.6180 0.052 Uiso 1 1 calc R . .
C32 C 1.67359(16) 0.17154(6) 1.7437(2) 0.0262(5) Uani 1 1 d . . .
C41 C 2.23544(17) 0.09204(6) 1.8098(2) 0.0234(5) Uani 1 1 d . . .
C42 C 2.22243(18) 0.05752(6) 1.8831(2) 0.0266(6) Uani 1 1 d . . .
H42 H 2.1532 0.0491 1.8917 0.032 Uiso 1 1 calc R . .
C43 C 2.31178(19) 0.03561(6) 1.9433(2) 0.0310(6) Uani 1 1 d . . .
H43 H 2.3024 0.0123 1.9915 0.037 Uiso 1 1 calc R . .
C44 C 2.41525(18) 0.04787(7) 1.9328(2) 0.0311(6) Uani 1 1 d . . .
H44 H 2.4755 0.0332 1.9754 0.037 Uiso 1 1 calc R . .
C45 C 2.42794(18) 0.08172(7) 1.8590(2) 0.0292(6) Uani 1 1 d . . .
H45 H 2.4973 0.0900 1.8504 0.035 Uiso 1 1 calc R . .
C46 C 2.33946(17) 0.10371(6) 1.7974(2) 0.0275(6) Uani 1 1 d . . .
H46 H 2.3494 0.1266 1.7470 0.033 Uiso 1 1 calc R . .
C51 C 2.15328(16) 0.15659(6) 1.7590(2) 0.0254(6) Uani 1 1 d . . .
C52 C 2.10284(17) 0.17895(7) 1.6376(3) 0.0308(6) Uani 1 1 d . . .
H52 H 2.0634 0.1671 1.5514 0.037 Uiso 1 1 calc R . .
C53 C 2.11083(18) 0.21867(7) 1.6438(3) 0.0391(6) Uani 1 1 d . . .
H53 H 2.0762 0.2335 1.5620 0.047 Uiso 1 1 calc R . .
C54 C 2.16936(19) 0.23661(7) 1.7693(3) 0.0442(7) Uani 1 1 d . . .
H54 H 2.1746 0.2635 1.7731 0.053 Uiso 1 1 calc R . .
C55 C 2.22038(19) 0.21452(7) 1.8897(3) 0.0424(7) Uani 1 1 d . . .
H55 H 2.2611 0.2266 1.9745 0.051 Uiso 1 1 calc R . .
C56 C 2.21195(17) 0.17474(7) 1.8861(3) 0.0327(6) Uani 1 1 d . . .
H56 H 2.2456 0.1601 1.9690 0.039 Uiso 1 1 calc R . .
C61 C 1.34248(16) 0.11742(6) 1.3239(2) 0.0228(5) Uani 1 1 d . . .
C62 C 1.30399(17) 0.14261(7) 1.4225(2) 0.0303(6) Uani 1 1 d . . .
H62 H 1.2563 0.1336 1.4833 0.036 Uiso 1 1 calc R . .
C63 C 1.33553(19) 0.18089(7) 1.4316(3) 0.0392(6) Uani 1 1 d . . .
H63 H 1.3110 0.1973 1.5007 0.047 Uiso 1 1 calc R . .
C64 C 1.4034(2) 0.19485(7) 1.3383(3) 0.0433(7) Uani 1 1 d . . .
H64 H 1.4246 0.2207 1.3443 0.052 Uiso 1 1 calc R . .
C65 C 1.43984(18) 0.17051(7) 1.2365(3) 0.0367(6) Uani 1 1 d . . .
H65 H 1.4847 0.1799 1.1723 0.044 Uiso 1 1 calc R . .
C66 C 1.40981(17) 0.13221(7) 1.2299(2) 0.0296(6) Uani 1 1 d . . .
H66 H 1.4350 0.1159 1.1611 0.035 Uiso 1 1 calc R . .
C71 C 1.19888(17) 0.06477(6) 1.2586(2) 0.0234(5) Uani 1 1 d . . .
C72 C 1.16163(17) 0.02693(7) 1.2645(2) 0.0280(6) Uani 1 1 d . . .
H72 H 1.2084 0.0082 1.3146 0.034 Uiso 1 1 calc R . .
C73 C 1.05771(17) 0.01641(7) 1.1983(2) 0.0314(6) Uani 1 1 d . . .
H73 H 1.0359 -0.0093 1.2011 0.038 Uiso 1 1 calc R . .
C74 C 0.98588(18) 0.04393(7) 1.1278(2) 0.0343(6) Uani 1 1 d . . .
H74 H 0.9155 0.0369 1.0832 0.041 Uiso 1 1 calc R . .
C75 C 1.01901(18) 0.08180(7) 1.1239(2) 0.0362(6) Uani 1 1 d . . .
H75 H 0.9704 0.1005 1.0780 0.043 Uiso 1 1 calc R . .
C76 C 1.12436(17) 0.09224(7) 1.1879(2) 0.0296(6) Uani 1 1 d . . .
H76 H 1.1458 0.1180 1.1839 0.035 Uiso 1 1 calc R . .

loop_
_atom_site_aniso_label
_atom_site_aniso_U_11
_atom_site_aniso_U_22
_atom_site_aniso_U_33
_atom_site_aniso_U_23
_atom_site_aniso_U_13
_atom_site_aniso_U_12
Cl1 0.0637(5) 0.0684(6) 0.0726(5) -0.0287(4) 0.0207(4) -0.0213(4)
Cl2 0.0862(7) 0.0901(7) 0.0832(6) 0.0126(5) -0.0047(5) 0.0059(5)
N1 0.0177(11) 0.0210(12) 0.0413(12) -0.0003(9) -0.0010(9) -0.0007(9)
N25 0.0283(12) 0.0461(14) 0.0282(12) -0.0117(11) 0.0089(9) -0.0059(10)
N31 0.0348(13) 0.0246(13) 0.0502(14) -0.0069(11) 0.0025(10) 0.0025(10)
C1 0.0171(12) 0.0189(13) 0.0203(12) -0.0024(10) 0.0032(9) 0.0013(10)
C2 0.0179(12) 0.0225(13) 0.0193(12) 0.0029(10) 0.0043(10) -0.0001(10)
C3 0.0236(13) 0.0227(13) 0.0217(12) -0.0037(10) 0.0042(10) -0.0004(11)
C4 0.0176(13) 0.0242(14) 0.0272(13) 0.0024(11) 0.0026(10) -0.0007(11)
C5 0.0196(13) 0.0318(14) 0.0316(14) 0.0007(12) 0.0081(11) 0.0033(11)
C6 0.0286(14) 0.0244(13) 0.0264(13) -0.0019(11) 0.0067(11) 0.0021(11)
C7 0.0188(13) 0.0210(13) 0.0196(12) -0.0001(10) 0.0029(10) 0.0007(10)
C8 0.0202(13) 0.0185(12) 0.0155(12) 0.0012(9) 0.0021(10) -0.0013(10)
C9 0.0219(13) 0.0203(13) 0.0223(12) 0.0000(10) 0.0043(10) 0.0036(10)
C10 0.0204(13) 0.0219(13) 0.0191(12) 0.0026(10) 0.0002(10) -0.0015(10)
C11 0.0276(14) 0.0189(13) 0.0225(13) -0.0038(10) -0.0001(10) -0.0022(11)
C12 0.0229(13) 0.0234(13) 0.0222(13) -0.0022(10) 0.0039(10) 0.0055(10)
C13 0.0198(13) 0.0198(13) 0.0178(12) 0.0014(10) 0.0028(10) 0.0016(10)
C14 0.0235(13) 0.0250(14) 0.0242(13) -0.0025(10) 0.0013(10) -0.0044(11)
C15 0.0216(13) 0.0270(14) 0.0179(12) -0.0010(10) 0.0014(10) 0.0008(11)
C20 0.0426(17) 0.0464(18) 0.0631(19) -0.0142(14) 0.0102(14) 0.0049(14)
C21 0.0133(12) 0.0241(14) 0.0210(12) -0.0021(10) 0.0016(9) -0.0033(10)
C22 0.0186(13) 0.0327(15) 0.0269(14) -0.0002(11) 0.0016(10) 0.0012(11)
C23 0.0247(14) 0.0472(17) 0.0278(15) 0.0067(12) 0.0031(11) -0.0019(12)
C24 0.0302(15) 0.062(2) 0.0198(14) -0.0071(14) 0.0056(11) -0.0109(14)
C26 0.0178(13) 0.0300(15) 0.0248(14) -0.0051(11) 0.0028(10) -0.0035(10)
C27 0.0177(13) 0.0216(13) 0.0262(13) -0.0032(11) 0.0000(10) -0.0017(10)
C28 0.0376(15) 0.0283(15) 0.0308(14) -0.0010(12) 0.0001(12) -0.0050(12)
C29 0.0508(18) 0.0290(17) 0.0382(16) 0.0074(13) -0.0070(13) -0.0068(13)
C30 0.0446(17) 0.0178(15) 0.062(2) -0.0034(14) -0.0052(15) 0.0022(12)
C32 0.0201(13) 0.0215(14) 0.0360(14) -0.0095(12) 0.0026(11) -0.0022(11)
C41 0.0214(13) 0.0240(14) 0.0241(13) -0.0019(11) 0.0021(10) 0.0008(11)
C42 0.0262(14) 0.0268(14) 0.0275(13) -0.0022(11) 0.0071(11) -0.0028(11)
C43 0.0402(16) 0.0231(14) 0.0294(14) -0.0009(11) 0.0058(12) 0.0031(12)
C44 0.0300(15) 0.0311(15) 0.0302(14) -0.0038(12) -0.0001(11) 0.0094(12)
C45 0.0207(13) 0.0357(16) 0.0314(14) -0.0036(12) 0.0049(11) 0.0018(12)
C46 0.0218(14) 0.0308(15) 0.0295(14) 0.0063(11) 0.0036(11) 0.0007(11)
C51 0.0160(13) 0.0249(15) 0.0357(15) 0.0014(11) 0.0059(11) -0.0004(10)
C52 0.0237(13) 0.0319(16) 0.0364(15) 0.0030(12) 0.0049(11) -0.0007(11)
C53 0.0278(15) 0.0365(17) 0.0527(17) 0.0143(14) 0.0064(13) 0.0038(12)
C54 0.0369(16) 0.0232(15) 0.072(2) 0.0023(14) 0.0092(15) -0.0031(12)
C55 0.0343(16) 0.0339(17) 0.0563(18) -0.0088(14) 0.0011(13) -0.0047(13)
C56 0.0255(14) 0.0301(16) 0.0404(15) 0.0019(12) 0.0002(12) 0.0014(12)
C61 0.0184(13) 0.0267(14) 0.0207(12) 0.0010(11) -0.0035(10) 0.0042(11)
C62 0.0288(14) 0.0302(16) 0.0318(14) 0.0014(11) 0.0053(11) 0.0043(12)
C63 0.0395(16) 0.0313(17) 0.0447(16) -0.0083(13) 0.0021(13) 0.0072(13)
C64 0.0356(16) 0.0269(16) 0.0640(19) 0.0034(14) 0.0002(14) -0.0008(13)
C65 0.0288(15) 0.0334(17) 0.0477(17) 0.0108(13) 0.0069(13) 0.0005(12)
C66 0.0278(14) 0.0313(16) 0.0287(14) 0.0016(11) 0.0030(11) 0.0025(12)
C71 0.0205(13) 0.0303(14) 0.0198(12) -0.0030(10) 0.0047(10) -0.0008(11)
C72 0.0226(14) 0.0349(16) 0.0256(13) 0.0017(11) 0.0024(11) -0.0001(11)
C73 0.0274(15) 0.0371(15) 0.0297(14) -0.0028(12) 0.0050(11) -0.0054(12)
C74 0.0215(14) 0.0462(18) 0.0337(15) -0.0026(13) 0.0016(11) -0.0030(13)
C75 0.0253(15) 0.0475(18) 0.0338(15) 0.0028(12) -0.0004(11) 0.0088(13)
C76 0.0253(14) 0.0339(15) 0.0278(13) -0.0011(11) 0.0004(11) 0.0021(11)

loop_
_atom_type_symbol
_atom_type_description
_atom_type_scat_dispersion_real
_atom_type_scat_dispersion_imag
_atom_type_scat_source
Cl Cl 0.1484 0.1585 'International Tables Vol C Tables 4.2.6.8 and 6.1.1.4'
N N 0.0061 0.0033 'International Tables Vol C Tables 4.2.6.8 and 6.1.1.4'
C C 0.0033 0.0016 'International Tables Vol C Tables 4.2.6.8 and 6.1.1.4'
H H 0.0000 0.0000 'International Tables Vol C Tables 4.2.6.8 and 6.1.1.4'

loop_
_geom_angle_atom_site_label_1
_geom_angle_atom_site_label_2
_geom_angle_atom_site_label_3
_geom_angle
_geom_angle_site_symmetry_1
_geom_angle_site_symmetry_3
_geom_angle_publ_flag
C51 N1 C4 118.90(17) . . ?
C51 N1 C41 120.38(17) . . ?
C4 N1 C41 120.71(17) . . ?
C26 N25 C24 114.0(2) . . ?
C32 N31 C30 114.5(2) . . ?
C27 C1 C21 100.95(16) . . ?
C27 C1 C2 115.88(17) . . ?
C21 C1 C2 112.18(16) . . ?
C27 C1 C8 114.77(16) . . ?
C21 C1 C8 112.49(16) . . ?
C2 C1 C8 101.10(16) . . ?
C3 C2 C7 121.08(19) . . ?
C3 C2 C1 128.10(18) . . ?
C7 C2 C1 110.78(17) . . ?
C2 C3 C4 119.11(19) . . ?
C2 C3 H3 120.4 . . ?
C4 C3 H3 120.4 . . ?
C5 C4 C3 119.79(19) . . ?
C5 C4 N1 120.68(19) . . ?
C3 C4 N1 119.49(19) . . ?
C6 C5 C4 121.0(2) . . ?
C6 C5 H5 119.5 . . ?
C4 C5 H5 119.5 . . ?
C5 C6 C7 119.3(2) . . ?
C5 C6 H6 120.4 . . ?
C7 C6 H6 120.4 . . ?
C6 C7 C2 119.63(19) . . ?
C6 C7 C13 131.75(19) . . ?
C2 C7 C13 108.62(18) . . ?
C9 C8 C13 121.54(19) . . ?
C9 C8 C1 128.13(18) . . ?
C13 C8 C1 110.33(17) . . ?
C8 C9 C10 119.20(19) . . ?
C8 C9 H9 120.4 . . ?
C10 C9 H9 120.4 . . ?
C11 C10 C9 118.17(19) . . ?
C11 C10 C14 117.67(19) . . ?
C9 C10 C14 124.15(19) . . ?
C12 C11 C10 122.75(19) . . ?
C12 C11 H11 118.6 . . ?
C10 C11 H11 118.6 . . ?
C11 C12 C13 118.40(19) . . ?
C11 C12 H12 120.8 . . ?
C13 C12 H12 120.8 . . ?
C12 C13 C8 119.70(19) . . ?
C12 C13 C7 131.25(19) . . ?
C8 C13 C7 109.03(17) . . ?
C15 C14 C10 129.8(2) . . ?
C15 C14 H14 115.1 . . ?
C10 C14 H14 115.1 . . ?
C14 C15 C71 120.77(19) . . ?
C14 C15 C61 121.00(19) . . ?
C71 C15 C61 117.99(18) . . ?
Cl2 C20 Cl1 111.97(14) . . ?
Cl2 C20 H20A 109.2 . . ?
Cl1 C20 H20A 109.2 . . ?
Cl2 C20 H20B 109.2 . . ?
Cl1 C20 H20B 109.2 . . ?
H20A C20 H20B 107.9 . . ?
C22 C21 C26 119.22(19) . . ?
C22 C21 C1 129.64(19) . . ?
C26 C21 C1 111.13(18) . . ?
C21 C22 C23 117.7(2) . . ?
C21 C22 H22 121.2 . . ?
C23 C22 H22 121.2 . . ?
C24 C23 C22 119.0(2) . . ?
C24 C23 H23 120.5 . . ?
C22 C23 H23 120.5 . . ?
N25 C24 C23 125.5(2) . . ?
N25 C24 H24 117.2 . . ?
C23 C24 H24 117.2 . . ?
N25 C26 C21 124.6(2) . . ?
N25 C26 C32 127.1(2) . . ?
C21 C26 C32 108.24(18) . . ?
C28 C27 C32 118.8(2) . . ?
C28 C27 C1 130.1(2) . . ?
C32 C27 C1 111.13(18) . . ?
C27 C28 C29 117.1(2) . . ?
C27 C28 H28 121.5 . . ?
C29 C28 H28 121.5 . . ?
C30 C29 C28 119.9(2) . . ?
C30 C29 H29 120.1 . . ?
C28 C29 H29 120.1 . . ?
N31 C30 C29 124.4(2) . . ?
N31 C30 H30 117.8 . . ?
C29 C30 H30 117.8 . . ?
N31 C32 C27 125.2(2) . . ?
N31 C32 C26 126.3(2) . . ?
C27 C32 C26 108.48(19) . . ?
C42 C41 C46 118.8(2) . . ?
C42 C41 N1 120.87(19) . . ?
C46 C41 N1 120.36(19) . . ?
C43 C42 C41 120.1(2) . . ?
C43 C42 H42 120.0 . . ?
C41 C42 H42 120.0 . . ?
C42 C43 C44 120.7(2) . . ?
C42 C43 H43 119.7 . . ?
C44 C43 H43 119.7 . . ?
C45 C44 C43 119.2(2) . . ?
C45 C44 H44 120.4 . . ?
C43 C44 H44 120.4 . . ?
C44 C45 C46 120.7(2) . . ?
C44 C45 H45 119.6 . . ?
C46 C45 H45 119.6 . . ?
C45 C46 C41 120.6(2) . . ?
C45 C46 H46 119.7 . . ?
C41 C46 H46 119.7 . . ?
C56 C51 C52 119.1(2) . . ?
C56 C51 N1 121.0(2) . . ?
C52 C51 N1 119.9(2) . . ?
C53 C52 C51 120.3(2) . . ?
C53 C52 H52 119.8 . . ?
C51 C52 H52 119.8 . . ?
C54 C53 C52 120.5(2) . . ?
C54 C53 H53 119.7 . . ?
C52 C53 H53 119.7 . . ?
C53 C54 C55 119.3(2) . . ?
C53 C54 H54 120.3 . . ?
C55 C54 H54 120.3 . . ?
C56 C55 C54 120.8(2) . . ?
C56 C55 H55 119.6 . . ?
C54 C55 H55 119.6 . . ?
C55 C56 C51 119.9(2) . . ?
C55 C56 H56 120.1 . . ?
C51 C56 H56 120.1 . . ?
C62 C61 C66 118.1(2) . . ?
C62 C61 C15 122.0(2) . . ?
C66 C61 C15 119.9(2) . . ?
C63 C62 C61 120.7(2) . . ?
C63 C62 H62 119.6 . . ?
C61 C62 H62 119.6 . . ?
C64 C63 C62 120.1(2) . . ?
C64 C63 H63 120.0 . . ?
C62 C63 H63 120.0 . . ?
C65 C64 C63 120.0(2) . . ?
C65 C64 H64 120.0 . . ?
C63 C64 H64 120.0 . . ?
C66 C65 C64 119.8(2) . . ?
C66 C65 H65 120.1 . . ?
C64 C65 H65 120.1 . . ?
C65 C66 C61 121.3(2) . . ?
C65 C66 H66 119.4 . . ?
C61 C66 H66 119.4 . . ?
C72 C71 C76 117.0(2) . . ?
C72 C71 C15 122.14(19) . . ?
C76 C71 C15 120.8(2) . . ?
C73 C72 C71 121.9(2) . . ?
C73 C72 H72 119.0 . . ?
C71 C72 H72 119.0 . . ?
C72 C73 C74 120.0(2) . . ?
C72 C73 H73 120.0 . . ?
C74 C73 H73 120.0 . . ?
C75 C74 C73 119.5(2) . . ?
C75 C74 H74 120.2 . . ?
C73 C74 H74 120.2 . . ?
C74 C75 C76 120.4(2) . . ?
C74 C75 H75 119.8 . . ?
C76 C75 H75 119.8 . . ?
C75 C76 C71 121.1(2) . . ?
C75 C76 H76 119.5 . . ?
C71 C76 H76 119.5 . . ?

loop_
_geom_bond_atom_site_label_1
_geom_bond_atom_site_label_2
_geom_bond_distance
_geom_bond_site_symmetry_2
_geom_bond_publ_flag
Cl1 C20 1.752(3) . ?
Cl2 C20 1.740(3) . ?
N1 C51 1.419(3) . ?
N1 C4 1.419(2) . ?
N1 C41 1.418(2) . ?
N25 C26 1.342(3) . ?
N25 C24 1.343(3) . ?
N31 C32 1.332(3) . ?
N31 C30 1.336(3) . ?
C1 C27 1.514(3) . ?
C1 C21 1.523(3) . ?
C1 C2 1.525(3) . ?
C1 C8 1.531(3) . ?
C2 C3 1.376(3) . ?
C2 C7 1.395(3) . ?
C3 C4 1.393(3) . ?
C3 H3 0.9300 . ?
C4 C5 1.386(3) . ?
C5 C6 1.381(3) . ?
C5 H5 0.9300 . ?
C6 C7 1.386(3) . ?
C6 H6 0.9300 . ?
C7 C13 1.460(3) . ?
C8 C9 1.377(3) . ?
C8 C13 1.394(3) . ?
C9 C10 1.403(3) . ?
C9 H9 0.9300 . ?
C10 C11 1.393(3) . ?
C10 C14 1.466(3) . ?
C11 C12 1.377(3) . ?
C11 H11 0.9300 . ?
C12 C13 1.386(3) . ?
C12 H12 0.9300 . ?
C14 C15 1.344(3) . ?
C14 H14 0.9300 . ?
C15 C71 1.484(3) . ?
C15 C61 1.489(3) . ?
C20 H20A 0.9700 . ?
C20 H20B 0.9700 . ?
C21 C22 1.370(3) . ?
C21 C26 1.391(3) . ?
C22 C23 1.379(3) . ?
C22 H22 0.9300 . ?
C23 C24 1.373(3) . ?
C23 H23 0.9300 . ?
C24 H24 0.9300 . ?
C26 C32 1.465(3) . ?
C27 C28 1.368(3) . ?
C27 C32 1.393(3) . ?
C28 C29 1.382(3) . ?
C28 H28 0.9300 . ?
C29 C30 1.376(3) . ?
C29 H29 0.9300 . ?
C30 H30 0.9300 . ?
C41 C42 1.383(3) . ?
C41 C46 1.386(3) . ?
C42 C43 1.376(3) . ?
C42 H42 0.9300 . ?
C43 C44 1.382(3) . ?
C43 H43 0.9300 . ?
C44 C45 1.364(3) . ?
C44 H44 0.9300 . ?
C45 C46 1.372(3) . ?
C45 H45 0.9300 . ?
C46 H46 0.9300 . ?
C51 C56 1.383(3) . ?
C51 C52 1.385(3) . ?
C52 C53 1.375(3) . ?
C52 H52 0.9300 . ?
C53 C54 1.369(3) . ?
C53 H53 0.9300 . ?
C54 C55 1.375(3) . ?
C54 H54 0.9300 . ?
C55 C56 1.377(3) . ?
C55 H55 0.9300 . ?
C56 H56 0.9300 . ?
C61 C62 1.384(3) . ?
C61 C66 1.390(3) . ?
C62 C63 1.378(3) . ?
C62 H62 0.9300 . ?
C63 C64 1.380(3) . ?
C63 H63 0.9300 . ?
C64 C65 1.374(3) . ?
C64 H64 0.9300 . ?
C65 C66 1.373(3) . ?
C65 H65 0.9300 . ?
C66 H66 0.9300 . ?
C71 C72 1.391(3) . ?
C71 C76 1.397(3) . ?
C72 C73 1.375(3) . ?
C72 H72 0.9300 . ?
C73 C74 1.379(3) . ?
C73 H73 0.9300 . ?
C74 C75 1.374(3) . ?
C74 H74 0.9300 . ?
C75 C76 1.386(3) . ?
C75 H75 0.9300 . ?
C76 H76 0.9300 . ?

loop_
_cod_related_entry_id
_cod_related_entry_database
_cod_related_entry_code
1 ChemSpider 30653593
